data_7053844
loop_
_publ_author_name
'Luo, Yang-Hui'
'Ge, Shu-Wang'
'Song, Wen-Tao'
'Sun, Bai-Wang'

_publ_section_title
;
 Supramolecular assembly and host--guest interaction of crown ether with
 inorganic acid and organic amine containing carboxyl groups
;
_journal_issue 2
_journal_name_full 'New Journal of Chemistry'
_journal_page_first 723
_journal_paper_doi 10.1039/c3nj01005h
_journal_volume 38
_journal_year 2014
_chemical_formula_moiety 'C12 H24 O6, C7 H8 N O2, B F4'
_chemical_formula_sum 'C19 H32 B F4 N O8'
_chemical_formula_weight 489.27
_chemical_name_systematic
; 
 ? 
;
_space_group_IT_number 2
_symmetry_cell_setting triclinic
_symmetry_space_group_name_Hall '-P 1'
_symmetry_space_group_name_H-M 'P -1'
_atom_sites_solution_hydrogens geom
_atom_sites_solution_primary direct
_atom_sites_solution_secondary difmap
_audit_creation_method SHELXL-97
_cell_angle_alpha 82.80(3)
_cell_angle_beta 89.03(3)
_cell_angle_gamma 85.61(3)
_cell_formula_units_Z 2
_cell_length_a 9.3105(19)
_cell_length_b 10.982(2)
_cell_length_c 11.809(2)
_cell_measurement_reflns_used 1621
_cell_measurement_temperature 293(2)
_cell_measurement_theta_max 27.49
_cell_measurement_theta_min 2.99
_cell_volume 1194.4(4)
_computing_cell_refinement CrystalClear
_computing_data_collection 'CrystalClear (Rigaku, 2005)'
_computing_data_reduction CrystalClear
_computing_molecular_graphics 'SHELXTL (Sheldrick, 2008)'
_computing_publication_material SHELXL-97
_computing_structure_refinement 'SHELXL-97 (Sheldrick, 2008)'
_computing_structure_solution 'SHELXS-97 (Sheldrick, 2008)'
_diffrn_ambient_temperature 293(2)
_diffrn_detector_area_resol_mean 13.6612
_diffrn_measured_fraction_theta_full 0.992
_diffrn_measured_fraction_theta_max 0.992
_diffrn_measurement_device_type 'Rigaku SCXmini diffractometer'
_diffrn_measurement_method CCD_Profile_fitting
_diffrn_radiation_monochromator graphite
_diffrn_radiation_source 'fine-focus sealed tube'
_diffrn_radiation_type MoK\a
_diffrn_radiation_wavelength 0.71073
_diffrn_reflns_av_R_equivalents 0.1364
_diffrn_reflns_av_sigmaI/netI 0.2027
_diffrn_reflns_limit_h_max 12
_diffrn_reflns_limit_h_min -12
_diffrn_reflns_limit_k_max 14
_diffrn_reflns_limit_k_min -14
_diffrn_reflns_limit_l_max 15
_diffrn_reflns_limit_l_min -15
_diffrn_reflns_number 12097
_diffrn_reflns_theta_full 27.49
_diffrn_reflns_theta_max 27.49
_diffrn_reflns_theta_min 2.99
_exptl_absorpt_coefficient_mu 0.122
_exptl_absorpt_correction_T_max 0.982
_exptl_absorpt_correction_T_min 0.964
_exptl_absorpt_correction_type multi-scan
_exptl_absorpt_process_details 'CrystalClear (Rigaku, 2005)'
_exptl_crystal_colour Colorless
_exptl_crystal_density_diffrn 1.360
_exptl_crystal_density_method 'not measured'
_exptl_crystal_description Cubic
_exptl_crystal_F_000 516
_exptl_crystal_size_max 0.35
_exptl_crystal_size_mid 0.25
_exptl_crystal_size_min 0.15
_refine_diff_density_max 0.553
_refine_diff_density_min -0.266
_refine_diff_density_rms 0.070
_refine_ls_extinction_method none
_refine_ls_goodness_of_fit_ref 0.942
_refine_ls_hydrogen_treatment constr
_refine_ls_matrix_type full
_refine_ls_number_parameters 300
_refine_ls_number_reflns 5434
_refine_ls_number_restraints 0
_refine_ls_restrained_S_all 0.942
_refine_ls_R_factor_all 0.2934
_refine_ls_R_factor_gt 0.1125
_refine_ls_shift/su_max 0.000
_refine_ls_shift/su_mean 0.000
_refine_ls_structure_factor_coef Fsqd
_refine_ls_weighting_details 'calc w=1/[\s^2^(Fo^2^)+(0.1704P)^2^+0.0000P] where P=(Fo^2^+2Fc^2^)/3'
_refine_ls_weighting_scheme calc
_refine_ls_wR_factor_gt 0.2889
_refine_ls_wR_factor_ref 0.3904
_reflns_number_gt 1621
_reflns_number_total 5434
_reflns_threshold_expression >2sigma(I)
_cod_data_source_file c3nj01005h.txt
_cod_data_source_block lyh
_cod_database_code 7053844

loop_
_symmetry_equiv_pos_as_xyz
'x, y, z'
'-x, -y, -z'

loop_
_atom_site_label
_atom_site_type_symbol
_atom_site_fract_x
_atom_site_fract_y
_atom_site_fract_z
_atom_site_U_iso_or_equiv
_atom_site_adp_type
_atom_site_occupancy
_atom_site_symmetry_multiplicity
_atom_site_calc_flag
_atom_site_refinement_flags
B1 B 0.9708(13) 0.2657(10) 0.2616(11) 0.095(3) Uani 1 1 d .
C1 C 0.1898(6) 0.5108(5) 0.4315(5) 0.0526(15) Uani 1 1 d .
F1 F 1.1113(6) 0.2870(6) 0.2821(5) 0.155(2) Uani 1 1 d .
N1 N 0.5679(5) 0.7505(4) 0.2276(4) 0.0542(13) Uani 1 1 d .
H2A H 0.5994 0.7951 0.2787 0.081 Uiso 1 1 calc R
H2B H 0.4946 0.7924 0.1893 0.081 Uiso 1 1 calc R
H2C H 0.6389 0.7342 0.1790 0.081 Uiso 1 1 calc R
O1 O 0.1594(4) 0.4247(4) 0.5026(4) 0.0658(12) Uani 1 1 d .
C2 C 0.3353(6) 0.5182(5) 0.3827(5) 0.0469(14) Uani 1 1 d .
F2 F 0.9742(6) 0.1827(6) 0.1884(5) 0.149(2) Uani 1 1 d .
O2 O 0.0972(5) 0.6032(4) 0.3961(4) 0.0810(15) Uani 1 1 d .
H2 H 0.0250 0.6005 0.4367 0.121 Uiso 1 1 calc R
C3 C 0.3801(6) 0.6292(5) 0.3249(5) 0.0502(15) Uani 1 1 d .
H3 H 0.3157 0.6985 0.3128 0.060 Uiso 1 1 calc R
F3 F 0.9174(9) 0.2197(8) 0.3644(6) 0.212(4) Uani 1 1 d .
O3 O 0.3474(5) 0.0873(4) 0.6077(4) 0.0719(14) Uani 1 1 d .
C4 C 0.5196(6) 0.6338(5) 0.2867(5) 0.0475(15) Uani 1 1 d .
F4 F 0.9087(9) 0.3699(7) 0.2220(9) 0.239(4) Uani 1 1 d .
O4 O 0.1297(5) 0.2062(4) 0.7364(4) 0.0698(13) Uani 1 1 d .
C5 C 0.6153(7) 0.5307(5) 0.2995(5) 0.0556(16) Uani 1 1 d .
H6 H 0.7089 0.5351 0.2715 0.067 Uiso 1 1 calc R
O5 O 0.2090(5) 0.2925(4) 0.9384(4) 0.0734(14) Uani 1 1 d .
C6 C 0.5712(7) 0.4208(5) 0.3542(5) 0.0569(16) Uani 1 1 d .
H16 H 0.6349 0.3508 0.3630 0.068 Uiso 1 1 calc R
O6 O 0.4902(8) 0.3422(5) 0.9810(5) 0.1060(19) Uani 1 1 d .
C7 C 0.4329(7) 0.4159(5) 0.3955(5) 0.0557(16) Uani 1 1 d .
H1 H 0.4041 0.3421 0.4330 0.067 Uiso 1 1 calc R
O7 O 0.6756(5) 0.1431(5) 0.9121(4) 0.0856(15) Uani 1 1 d .
C8 C 0.5328(11) -0.0609(7) 0.6704(7) 0.102(3) Uani 1 1 d .
H8A H 0.5611 -0.1484 0.6810 0.123 Uiso 1 1 calc R
H8B H 0.5893 -0.0229 0.6078 0.123 Uiso 1 1 calc R
O8 O 0.5608(5) -0.0096(4) 0.7711(4) 0.0763(14) Uani 1 1 d .
C9 C 0.3800(11) -0.0415(6) 0.6422(6) 0.090(3) Uani 1 1 d .
H9A H 0.3588 -0.0882 0.5809 0.109 Uiso 1 1 calc R
H9B H 0.3221 -0.0688 0.7082 0.109 Uiso 1 1 calc R
C10 C 0.1979(9) 0.1165(7) 0.5689(6) 0.085(2) Uani 1 1 d .
H10A H 0.1727 0.0564 0.5204 0.102 Uiso 1 1 calc R
H10B H 0.1903 0.1968 0.5238 0.102 Uiso 1 1 calc R
C11 C 0.0953(8) 0.1166(6) 0.6654(7) 0.088(2) Uani 1 1 d .
H11A H -0.0020 0.1355 0.6368 0.106 Uiso 1 1 calc R
H11B H 0.0999 0.0357 0.7095 0.106 Uiso 1 1 calc R
C12 C 0.0367(7) 0.2110(7) 0.8302(6) 0.078(2) Uani 1 1 d .
H12A H 0.0494 0.1344 0.8809 0.094 Uiso 1 1 calc R
H12B H -0.0623 0.2208 0.8043 0.094 Uiso 1 1 calc R
C13 C 0.0658(7) 0.3140(7) 0.8921(6) 0.078(2) Uani 1 1 d .
H13A H 0.0582 0.3904 0.8408 0.093 Uiso 1 1 calc R
H13B H -0.0040 0.3208 0.9533 0.093 Uiso 1 1 calc R
C14 C 0.2403(10) 0.3823(7) 1.0103(7) 0.096(3) Uani 1 1 d .
H14A H 0.1666 0.3866 1.0690 0.115 Uiso 1 1 calc R
H14B H 0.2408 0.4626 0.9655 0.115 Uiso 1 1 calc R
C15 C 0.3858(12) 0.3474(8) 1.0649(7) 0.102(3) Uani 1 1 d .
H15A H 0.4072 0.4078 1.1142 0.122 Uiso 1 1 calc R
H15B H 0.3845 0.2679 1.1110 0.122 Uiso 1 1 calc R
C16 C 0.6390(12) 0.3059(10) 1.0186(9) 0.132(4) Uani 1 1 d .
H16A H 0.7041 0.3511 0.9673 0.158 Uiso 1 1 calc R
H16B H 0.6505 0.3301 1.0940 0.158 Uiso 1 1 calc R
C17 C 0.6814(11) 0.1749(11) 1.0231(8) 0.126(4) Uani 1 1 d .
H17A H 0.7783 0.1574 1.0527 0.152 Uiso 1 1 calc R
H17B H 0.6166 0.1276 1.0730 0.152 Uiso 1 1 calc R
C18 C 0.7242(9) 0.0130(8) 0.9124(10) 0.114(4) Uani 1 1 d .
H18A H 0.8243 -0.0003 0.9352 0.137 Uiso 1 1 calc R
H18B H 0.6675 -0.0372 0.9669 0.137 Uiso 1 1 calc R
C19 C 0.7087(9) -0.0215(7) 0.8011(10) 0.105(3) Uani 1 1 d .
H19A H 0.7626 0.0308 0.7463 0.126 Uiso 1 1 calc R
H19B H 0.7470 -0.1060 0.7998 0.126 Uiso 1 1 calc R

loop_
_atom_site_aniso_label
_atom_site_aniso_U_11
_atom_site_aniso_U_22
_atom_site_aniso_U_33
_atom_site_aniso_U_23
_atom_site_aniso_U_13
_atom_site_aniso_U_12
B1 0.105(9) 0.074(6) 0.106(9) -0.019(6) 0.027(7) -0.001(6)
C1 0.041(4) 0.053(4) 0.062(4) 0.004(3) 0.005(3) -0.008(3)
F1 0.095(4) 0.239(7) 0.148(5) -0.070(5) -0.004(4) -0.043(4)
N1 0.054(3) 0.051(3) 0.058(3) -0.004(2) 0.006(2) -0.016(2)
O1 0.055(3) 0.068(3) 0.071(3) 0.010(2) 0.007(2) -0.013(2)
C2 0.042(3) 0.048(3) 0.051(4) -0.004(3) 0.005(3) -0.013(3)
F2 0.144(5) 0.140(5) 0.173(6) -0.045(5) -0.032(4) -0.018(4)
O2 0.049(3) 0.080(3) 0.104(4) 0.022(3) 0.015(3) 0.002(3)
C3 0.041(4) 0.039(3) 0.071(4) -0.006(3) 0.000(3) -0.007(3)
F3 0.230(9) 0.262(9) 0.148(6) -0.002(6) 0.034(6) -0.100(7)
O3 0.091(4) 0.052(3) 0.075(3) -0.012(2) 0.007(3) -0.015(2)
C4 0.048(4) 0.048(3) 0.046(4) 0.002(3) -0.003(3) -0.017(3)
F4 0.204(8) 0.131(6) 0.352(11) 0.039(7) 0.025(7) 0.067(5)
O4 0.056(3) 0.068(3) 0.087(3) -0.009(2) -0.002(3) -0.010(2)
C5 0.047(4) 0.060(4) 0.060(4) -0.007(3) -0.002(3) -0.006(3)
O5 0.073(3) 0.073(3) 0.076(3) -0.015(2) 0.012(3) -0.011(2)
C6 0.055(4) 0.045(3) 0.068(4) 0.002(3) 0.008(3) -0.004(3)
O6 0.123(5) 0.103(4) 0.100(5) -0.034(3) -0.018(4) -0.018(4)
C7 0.061(4) 0.046(3) 0.060(4) -0.006(3) 0.003(3) -0.006(3)
O7 0.071(3) 0.107(4) 0.078(4) -0.003(3) -0.018(3) -0.013(3)
C8 0.157(9) 0.072(5) 0.071(6) -0.013(4) 0.007(6) 0.037(5)
O8 0.059(3) 0.072(3) 0.095(4) -0.004(3) 0.002(3) 0.008(2)
C9 0.151(8) 0.058(5) 0.066(5) -0.012(4) -0.023(5) -0.018(5)
C10 0.097(6) 0.100(6) 0.061(5) -0.012(4) 0.001(5) -0.035(5)
C11 0.086(6) 0.073(5) 0.110(7) -0.012(5) -0.016(5) -0.033(4)
C12 0.054(4) 0.087(5) 0.089(6) 0.001(4) 0.008(4) -0.006(4)
C13 0.057(5) 0.087(5) 0.085(5) -0.004(4) 0.010(4) 0.003(4)
C14 0.130(8) 0.079(5) 0.087(6) -0.039(5) 0.031(6) -0.020(5)
C15 0.144(9) 0.103(6) 0.064(6) -0.010(5) -0.007(6) -0.048(6)
C16 0.155(10) 0.118(8) 0.131(9) -0.025(6) -0.091(8) -0.022(7)
C17 0.108(8) 0.167(11) 0.103(8) 0.002(7) -0.047(6) -0.024(7)
C18 0.070(6) 0.089(7) 0.169(11) 0.047(7) -0.020(7) -0.004(5)
C19 0.067(6) 0.069(5) 0.174(10) 0.003(6) 0.018(6) 0.006(4)

loop_
_atom_type_symbol
_atom_type_description
_atom_type_scat_dispersion_real
_atom_type_scat_dispersion_imag
_atom_type_scat_source
C C 0.0033 0.0016 'International Tables Vol C Tables 4.2.6.8 and 6.1.1.4'
H H 0.0000 0.0000 'International Tables Vol C Tables 4.2.6.8 and 6.1.1.4'
B B 0.0013 0.0007 'International Tables Vol C Tables 4.2.6.8 and 6.1.1.4'
F F 0.0171 0.0103 'International Tables Vol C Tables 4.2.6.8 and 6.1.1.4'
N N 0.0061 0.0033 'International Tables Vol C Tables 4.2.6.8 and 6.1.1.4'
O O 0.0106 0.0060 'International Tables Vol C Tables 4.2.6.8 and 6.1.1.4'

loop_
_geom_angle_atom_site_label_1
_geom_angle_atom_site_label_2
_geom_angle_atom_site_label_3
_geom_angle
F4 B1 F2 113.4(11)
F4 B1 F3 113.2(10)
F2 B1 F3 111.0(9)
F4 B1 F1 106.2(9)
F2 B1 F1 107.3(8)
F3 B1 F1 105.1(10)
O1 C1 O2 123.1(5)
O1 C1 C2 121.6(5)
O2 C1 C2 115.3(5)
C4 N1 H2A 109.5
C4 N1 H2B 109.5
H2A N1 H2B 109.5
C4 N1 H2C 109.5
H2A N1 H2C 109.5
H2B N1 H2C 109.5
C7 C2 C3 118.6(5)
C7 C2 C1 120.2(5)
C3 C2 C1 121.2(5)
C1 O2 H2 109.5
C4 C3 C2 119.2(5)
C4 C3 H3 120.4
C2 C3 H3 120.4
C9 O3 C10 112.9(6)
C3 C4 C5 121.3(5)
C3 C4 N1 119.5(5)
C5 C4 N1 119.1(5)
C12 O4 C11 112.8(6)
C4 C5 C6 119.7(6)
C4 C5 H6 120.1
C6 C5 H6 120.1
C14 O5 C13 112.3(6)
C7 C6 C5 119.4(6)
C7 C6 H16 120.3
C5 C6 H16 120.3
C15 O6 C16 117.0(8)
C6 C7 C2 121.7(6)
C6 C7 H1 119.2
C2 C7 H1 119.2
C17 O7 C18 109.6(8)
O8 C8 C9 110.5(7)
O8 C8 H8A 109.5
C9 C8 H8A 109.5
O8 C8 H8B 109.5
C9 C8 H8B 109.5
H8A C8 H8B 108.1
C8 O8 C19 113.4(7)
O3 C9 C8 108.1(6)
O3 C9 H9A 110.1
C8 C9 H9A 110.1
O3 C9 H9B 110.1
C8 C9 H9B 110.1
H9A C9 H9B 108.4
O3 C10 C11 112.0(6)
O3 C10 H10A 109.2
C11 C10 H10A 109.2
O3 C10 H10B 109.2
C11 C10 H10B 109.2
H10A C10 H10B 107.9
O4 C11 C10 109.8(6)
O4 C11 H11A 109.7
C10 C11 H11A 109.7
O4 C11 H11B 109.7
C10 C11 H11B 109.7
H11A C11 H11B 108.2
O4 C12 C13 110.5(6)
O4 C12 H12A 109.6
C13 C12 H12A 109.6
O4 C12 H12B 109.6
C13 C12 H12B 109.6
H12A C12 H12B 108.1
O5 C13 C12 108.8(6)
O5 C13 H13A 109.9
C12 C13 H13A 109.9
O5 C13 H13B 109.9
C12 C13 H13B 109.9
H13A C13 H13B 108.3
O5 C14 C15 109.5(6)
O5 C14 H14A 109.8
C15 C14 H14A 109.8
O5 C14 H14B 109.8
C15 C14 H14B 109.8
H14A C14 H14B 108.2
O6 C15 C14 109.5(7)
O6 C15 H15A 109.8
C14 C15 H15A 109.8
O6 C15 H15B 109.8
C14 C15 H15B 109.8
H15A C15 H15B 108.2
C17 C16 O6 114.9(8)
C17 C16 H16A 108.5
O6 C16 H16A 108.5
C17 C16 H16B 108.5
O6 C16 H16B 108.5
H16A C16 H16B 107.5
O7 C17 C16 108.1(8)
O7 C17 H17A 110.1
C16 C17 H17A 110.1
O7 C17 H17B 110.1
C16 C17 H17B 110.1
H17A C17 H17B 108.4
C19 C18 O7 109.6(7)
C19 C18 H18A 109.8
O7 C18 H18A 109.8
C19 C18 H18B 109.8
O7 C18 H18B 109.8
H18A C18 H18B 108.2
O8 C19 C18 109.7(8)
O8 C19 H19A 109.7
C18 C19 H19A 109.7
O8 C19 H19B 109.7
C18 C19 H19B 109.7
H19A C19 H19B 108.2

loop_
_geom_bond_atom_site_label_1
_geom_bond_atom_site_label_2
_geom_bond_distance
B1 F4 1.279(11)
B1 F2 1.330(11)
B1 F3 1.357(12)
B1 F1 1.377(12)
C1 O1 1.230(6)
C1 O2 1.312(7)
C1 C2 1.466(8)
N1 C4 1.478(6)
N1 H2A 0.8900
N1 H2B 0.8900
N1 H2C 0.8900
C2 C7 1.384(8)
C2 C3 1.410(7)
O2 H2 0.8200
C3 C4 1.370(7)
C3 H3 0.9300
O3 C9 1.432(8)
O3 C10 1.473(8)
C4 C5 1.380(8)
O4 C12 1.398(7)
O4 C11 1.428(8)
C5 C6 1.384(8)
C5 H6 0.9300
O5 C14 1.428(8)
O5 C13 1.440(8)
C6 C7 1.371(8)
C6 H16 0.9300
O6 C15 1.379(10)
O6 C16 1.473(10)
C7 H1 0.9300
O7 C17 1.402(10)
O7 C18 1.464(10)
C8 O8 1.414(9)
C8 C9 1.460(11)
C8 H8A 0.9700
C8 H8B 0.9700
O8 C19 1.421(9)
C9 H9A 0.9700
C9 H9B 0.9700
C10 C11 1.474(10)
C10 H10A 0.9700
C10 H10B 0.9700
C11 H11A 0.9700
C11 H11B 0.9700
C12 C13 1.467(9)
C12 H12A 0.9700
C12 H12B 0.9700
C13 H13A 0.9700
C13 H13B 0.9700
C14 C15 1.512(11)
C14 H14A 0.9700
C14 H14B 0.9700
C15 H15A 0.9700
C15 H15B 0.9700
C16 C17 1.456(12)
C16 H16A 0.9700
C16 H16B 0.9700
C17 H17A 0.9700
C17 H17B 0.9700
C18 C19 1.425(11)
C18 H18A 0.9700
C18 H18B 0.9700
C19 H19A 0.9700
C19 H19B 0.9700

loop_
_geom_torsion_atom_site_label_1
_geom_torsion_atom_site_label_2
_geom_torsion_atom_site_label_3
_geom_torsion_atom_site_label_4
_geom_torsion
O1 C1 C2 C7 14.6(9)
O2 C1 C2 C7 -166.9(6)
O1 C1 C2 C3 -163.6(6)
O2 C1 C2 C3 14.8(8)
C7 C2 C3 C4 -2.2(8)
C1 C2 C3 C4 176.1(5)
C2 C3 C4 C5 2.8(9)
C2 C3 C4 N1 -179.1(5)
C3 C4 C5 C6 -1.5(9)
N1 C4 C5 C6 -179.7(5)
C4 C5 C6 C7 -0.2(9)
C5 C6 C7 C2 0.7(9)
C3 C2 C7 C6 0.5(9)
C1 C2 C7 C6 -177.8(6)
C9 C8 O8 C19 -177.9(6)
C10 O3 C9 C8 175.7(6)
O8 C8 C9 O3 69.1(8)
C9 O3 C10 C11 77.8(7)
C12 O4 C11 C10 -179.8(6)
O3 C10 C11 O4 59.8(8)
C11 O4 C12 C13 -173.2(6)
C14 O5 C13 C12 -173.8(6)
O4 C12 C13 O5 -64.2(7)
C13 O5 C14 C15 174.5(6)
C16 O6 C15 C14 -178.3(6)
O5 C14 C15 O6 59.9(9)
C15 O6 C16 C17 93.3(10)
C18 O7 C17 C16 177.3(8)
O6 C16 C17 O7 63.0(12)
C17 O7 C18 C19 176.0(7)
C8 O8 C19 C18 -170.2(7)
O7 C18 C19 O8 -63.3(9)
